data_4060018
loop_
_publ_author_name
'Pillarsetty, Nagavarakishore'
'Raghuraman, Kannan'
'Barnes, Charles L.'
'Katti, Kattesh V.'

_publ_section_title
;
 Design, Synthesis, and Chemistry of Sterically Nondemanding Primary
 Bisphosphines^1^
;
_journal_coden_ASTM JACSAT
_journal_issue 1
_journal_name_full 'Journal of the American Chemical Society'
_journal_page_first 331
_journal_page_last 336
_journal_paper_doi 10.1021/ja047238y
_journal_volume 127
_journal_year 2005
_chemical_formula_sum 'C14 H15 N O5 P2 W'
_chemical_formula_weight 523.06
_space_group_IT_number 61
_space_group_name_Hall '-P 2ac 2ab'
_space_group_name_H-M_alt 'P b c a'
_symmetry_cell_setting orthorhombic
_symmetry_space_group_name_Hall '-P 2ac 2ab'
_symmetry_space_group_name_H-M 'P b c a'
_atom_sites_solution_hydrogens geom
_atom_sites_solution_primary direct
_atom_sites_solution_secondary difmap
_cell_angle_alpha 90.00
_cell_angle_beta 90.00
_cell_angle_gamma 90.00
_cell_formula_units_Z 8
_cell_length_a 8.6521(8)
_cell_length_b 17.2931(15)
_cell_length_c 23.187(2)
_cell_measurement_reflns_used 4965
_cell_measurement_temperature 173(2)
_cell_measurement_theta_max 27.0
_cell_measurement_theta_min 2.5
_cell_volume 3469.3(5)
_diffrn_ambient_temperature 173(2)
_diffrn_detector_area_resol_mean ?
_diffrn_measurement_device_type 'Bruker SMART CCD are detector'
_diffrn_measurement_method 'omega scans'
_diffrn_radiation_monochromator graphite
_diffrn_radiation_source 'normal-focus sealed tube'
_diffrn_radiation_type MoK\a
_diffrn_radiation_wavelength 0.71073
_diffrn_reflns_av_R_equivalents 0.0859
_diffrn_reflns_av_sigmaI/netI 0.0633
_diffrn_reflns_limit_h_max 10
_diffrn_reflns_limit_h_min -11
_diffrn_reflns_limit_k_max 21
_diffrn_reflns_limit_k_min -21
_diffrn_reflns_limit_l_max 23
_diffrn_reflns_limit_l_min -29
_diffrn_reflns_number 20343
_diffrn_reflns_theta_max 27.12
_diffrn_reflns_theta_min 1.76
_diffrn_standards_decay_% 0.0
_diffrn_standards_interval_count ?
_diffrn_standards_interval_time ?
_diffrn_standards_number ?
_exptl_absorpt_coefficient_mu 6.865
_exptl_absorpt_correction_T_max 0.87
_exptl_absorpt_correction_T_min 0.16
_exptl_absorpt_correction_type multi-scan
_exptl_absorpt_process_details
;
 Data were corrected for decay and absorption using the program SADABS
 based on the method of R.H. Blessing (Acta Cryst. A51, 33-38, 1995).
;
_exptl_crystal_colour colorless
_exptl_crystal_density_diffrn 2.003
_exptl_crystal_density_meas ?
_exptl_crystal_density_method 'not measured'
_exptl_crystal_description plate
_exptl_crystal_F_000 2000
_exptl_crystal_size_max 0.40
_exptl_crystal_size_mid 0.20
_exptl_crystal_size_min 0.02
_refine_ls_extinction_coef ?
_refine_ls_extinction_method none
_refine_ls_goodness_of_fit_ref 1.059
_refine_ls_hydrogen_treatment noref
_refine_ls_matrix_type full
_refine_ls_number_parameters 208
_refine_ls_number_reflns 3816
_refine_ls_number_restraints 0
_refine_ls_restrained_S_all 1.059
_refine_ls_R_factor_all 0.0756
_refine_ls_R_factor_gt 0.0453
_refine_ls_shift/su_max 0.001
_refine_ls_shift/su_mean 0.000
_refine_ls_structure_factor_coef Fsqd
_refine_ls_weighting_details 'calc w=1/[\s^2^(Fo^2^)+(0.0403P)^2^+5.6325P] where P=(Fo^2^+2Fc^2^)/3'
_refine_ls_weighting_scheme calc
_refine_ls_wR_factor_gt 0.0898
_refine_ls_wR_factor_ref 0.0984
_reflns_number_gt 2729
_reflns_number_total 3816
_reflns_threshold_expression >2sigma(I)
_cod_database_code 4060018

loop_
_symmetry_equiv_pos_as_xyz
'x, y, z'
'-x+1/2, -y, z+1/2'
'x+1/2, -y+1/2, -z'
'-x, y+1/2, -z+1/2'
'-x, -y, -z'
'x-1/2, y, -z-1/2'
'-x-1/2, y-1/2, z'
'x, -y-1/2, z-1/2'

loop_
_atom_site_label
_atom_site_type_symbol
_atom_site_fract_x
_atom_site_fract_y
_atom_site_fract_z
_atom_site_U_iso_or_equiv
_atom_site_adp_type
_atom_site_occupancy
_atom_site_symmetry_multiplicity
_atom_site_calc_flag
_atom_site_refinement_flags
_atom_site_disorder_assembly
_atom_site_disorder_group
W1 W 0.77922(4) 0.105942(16) 0.408843(12) 0.02075(11) Uani 1 1 d . . .
P1 P 0.6639(2) -0.02504(11) 0.42473(8) 0.0215(4) Uani 1 1 d . . .
H1A H 0.7386 -0.0635 0.4097 0.026 Uiso 1 1 calc R . .
H1B H 0.6575 -0.0331 0.4669 0.026 Uiso 1 1 calc R . .
P2 P 0.6112(2) 0.11178(11) 0.32271(8) 0.0207(4) Uani 1 1 d . . .
H2A H 0.5820 0.1667 0.3176 0.025 Uiso 1 1 calc R . .
H2B H 0.6766 0.0978 0.2893 0.025 Uiso 1 1 calc R . .
O1 O 0.6998(5) -0.0685(3) 0.3010(2) 0.0226(11) Uani 1 1 d . . .
O2 O 0.5326(8) 0.1814(4) 0.4929(3) 0.0523(18) Uani 1 1 d . . .
O3 O 0.8767(7) 0.2766(3) 0.3802(3) 0.0417(15) Uani 1 1 d . . .
O4 O 1.0148(9) 0.0899(4) 0.5108(3) 0.068(2) Uani 1 1 d . . .
O5 O 1.0526(7) 0.0394(3) 0.3328(3) 0.0423(16) Uani 1 1 d . . .
N1 N 0.5006(6) -0.1128(3) 0.2470(2) 0.0223(14) Uani 1 1 d . . .
H1 H 0.4004 -0.1090 0.2412 0.027 Uiso 1 1 calc R . .
C1 C 0.4734(8) -0.0495(4) 0.3943(3) 0.0240(17) Uani 1 1 d . . .
H1C H 0.4563 -0.1055 0.4005 0.029 Uiso 1 1 calc R . .
H1D H 0.3942 -0.0217 0.4172 0.029 Uiso 1 1 calc R . .
C2 C 0.4427(8) -0.0320(4) 0.3299(3) 0.0185(15) Uani 1 1 d . . .
H2 H 0.3392 -0.0546 0.3206 0.022 Uiso 1 1 calc R . .
C3 C 0.4328(8) 0.0553(4) 0.3162(3) 0.0221(17) Uani 1 1 d . . .
H3A H 0.3546 0.0785 0.3422 0.027 Uiso 1 1 calc R . .
H3B H 0.3940 0.0610 0.2763 0.027 Uiso 1 1 calc R . .
C4 C 0.5586(8) -0.0728(4) 0.2919(3) 0.0178(15) Uani 1 1 d . . .
C5 C 0.5841(8) -0.1607(4) 0.2080(3) 0.0200(16) Uani 1 1 d . . .
C6 C 0.6961(7) -0.2122(4) 0.2276(3) 0.0204(16) Uani 1 1 d . . .
H6 H 0.7178 -0.2165 0.2676 0.025 Uiso 1 1 calc R . .
C7 C 0.7753(9) -0.2571(4) 0.1880(3) 0.0233(16) Uani 1 1 d . . .
H7 H 0.8556 -0.2904 0.2010 0.028 Uiso 1 1 calc R . .
C8 C 0.7391(10) -0.2544(5) 0.1297(4) 0.0316(19) Uani 1 1 d . . .
H8 H 0.7929 -0.2861 0.1030 0.038 Uiso 1 1 calc R . .
C9 C 0.6253(10) -0.2054(4) 0.1110(3) 0.031(2) Uani 1 1 d . . .
H9 H 0.5990 -0.2038 0.0713 0.037 Uiso 1 1 calc R . .
C10 C 0.5477(10) -0.1579(4) 0.1501(3) 0.0280(19) Uani 1 1 d . . .
H10 H 0.4698 -0.1235 0.1368 0.034 Uiso 1 1 calc R . .
C11 C 0.6189(10) 0.1527(5) 0.4620(3) 0.032(2) Uani 1 1 d . . .
C12 C 0.8468(10) 0.2135(4) 0.3921(3) 0.0285(18) Uani 1 1 d . . .
C13 C 0.9245(11) 0.0953(4) 0.4746(4) 0.036(2) Uani 1 1 d . . .
C14 C 0.9503(9) 0.0621(5) 0.3595(3) 0.0254(17) Uani 1 1 d . . .

loop_
_atom_site_aniso_label
_atom_site_aniso_U_11
_atom_site_aniso_U_22
_atom_site_aniso_U_33
_atom_site_aniso_U_23
_atom_site_aniso_U_13
_atom_site_aniso_U_12
W1 0.02056(17) 0.01808(16) 0.02362(17) -0.00188(14) -0.00452(13) 0.00049(13)
P1 0.0247(11) 0.0217(10) 0.0180(10) 0.0005(8) 0.0010(8) 0.0023(8)
P2 0.0197(10) 0.0206(10) 0.0219(10) 0.0018(8) 0.0009(7) 0.0015(8)
O1 0.011(3) 0.029(3) 0.027(3) -0.007(2) 0.001(2) 0.004(2)
O2 0.068(5) 0.051(4) 0.039(4) 0.008(3) 0.018(3) 0.023(4)
O3 0.044(4) 0.024(3) 0.058(4) -0.001(3) 0.005(3) -0.007(3)
O4 0.083(6) 0.059(5) 0.062(5) -0.027(4) -0.048(4) 0.032(4)
O5 0.030(4) 0.044(4) 0.053(4) 0.001(3) 0.007(3) -0.001(3)
N1 0.010(3) 0.028(3) 0.029(3) -0.003(3) -0.004(3) 0.001(2)
C1 0.018(4) 0.028(4) 0.027(4) 0.002(3) 0.000(3) -0.003(3)
C2 0.013(4) 0.020(4) 0.022(4) -0.004(3) -0.001(3) 0.000(3)
C3 0.016(4) 0.028(4) 0.023(4) 0.000(3) 0.003(3) 0.003(3)
C4 0.012(4) 0.020(4) 0.022(4) -0.001(3) 0.005(3) -0.004(3)
C5 0.015(4) 0.013(4) 0.032(4) -0.003(3) 0.000(3) -0.005(3)
C6 0.011(4) 0.024(4) 0.027(4) -0.005(3) 0.000(3) -0.001(3)
C7 0.020(4) 0.018(4) 0.032(4) -0.003(3) -0.003(3) 0.002(3)
C8 0.033(5) 0.025(4) 0.037(5) -0.009(4) 0.009(4) -0.003(4)
C9 0.044(6) 0.029(4) 0.021(4) -0.003(3) 0.000(4) -0.003(4)
C10 0.033(5) 0.025(4) 0.026(4) -0.001(3) -0.007(3) 0.006(3)
C11 0.039(6) 0.032(5) 0.025(5) 0.005(4) -0.005(4) 0.006(4)
C12 0.029(5) 0.021(4) 0.035(5) -0.009(3) -0.005(4) 0.005(3)
C13 0.045(6) 0.023(5) 0.040(5) -0.014(4) -0.010(4) 0.011(4)
C14 0.026(5) 0.029(5) 0.022(4) -0.004(3) -0.003(3) -0.001(3)

loop_
_cod_changelog_entry_id
_cod_changelog_entry_author
_cod_changelog_entry_date
_cod_changelog_entry_text
1 'Vaitkus, Antanas' 2021-10-23T19:30:00+03:00 'Updated bibliographic information.'
